data_1514932
loop_
_publ_author_name
'Das, Sudipta'
'Sahana, Animesh'
'Banerjee, Arnab'
'Lohar, Sisir'
'Guha, Subarna'
'Matalobos, Jes\'us Sanmart\'in'
'Das, Debasis'

_publ_section_title
;
 Thiophene anchored naphthalene derivative: Cr3+ selective turn-on
 fluorescent probe for living cell imaging
;
_journal_issue 8
_journal_name_full 'Analytical Methods'
_journal_page_first 2254
_journal_paper_doi 10.1039/c2ay25384d
_journal_volume 4
_journal_year 2012
_chemical_formula_sum 'C15 H11 N S'
_chemical_formula_weight 237.31
_chemical_name_systematic
;
?
;
_space_group_IT_number 41
_symmetry_space_group_name_Hall 'A 2 -2ab'
_symmetry_space_group_name_H-M 'A b a 2'
_atom_sites_solution_hydrogens geom
_atom_sites_solution_primary direct
_atom_sites_solution_secondary difmap
_audit_creation_method SHELXL-97
_cell_angle_alpha 90.00
_cell_angle_beta 90.00
_cell_angle_gamma 90.00
_cell_formula_units_Z 8
_cell_length_a 10.7541(18)
_cell_length_b 20.966(4)
_cell_length_c 10.5543(16)
_cell_measurement_temperature 100(2)
_cell_volume 2379.7(7)
_computing_structure_refinement 'SHELXL-97 (Sheldrick, 2008)'
_diffrn_ambient_temperature 100(2)
_diffrn_measured_fraction_theta_full 1.000
_diffrn_measured_fraction_theta_max 1.000
_diffrn_radiation_monochromator graphite
_diffrn_radiation_source 'fine-focus sealed tube'
_diffrn_radiation_type MoK\a
_diffrn_radiation_wavelength 0.71073
_diffrn_reflns_av_R_equivalents 0.0000
_diffrn_reflns_av_sigmaI/netI 0.0279
_diffrn_reflns_limit_h_max 13
_diffrn_reflns_limit_h_min 0
_diffrn_reflns_limit_k_max 26
_diffrn_reflns_limit_k_min 0
_diffrn_reflns_limit_l_max 13
_diffrn_reflns_limit_l_min -12
_diffrn_reflns_number 2392
_diffrn_reflns_theta_full 26.37
_diffrn_reflns_theta_max 26.37
_diffrn_reflns_theta_min 1.94
_exptl_absorpt_coefficient_mu 0.246
_exptl_absorpt_correction_T_max 0.9830
_exptl_absorpt_correction_T_min 0.9146
_exptl_crystal_density_diffrn 1.325
_exptl_crystal_density_method 'not measured'
_exptl_crystal_F_000 992
_exptl_crystal_size_max 0.37
_exptl_crystal_size_mid 0.36
_exptl_crystal_size_min 0.07
_refine_diff_density_max 0.177
_refine_diff_density_min -0.210
_refine_diff_density_rms 0.040
_refine_ls_abs_structure_details 'Flack H D (1983), Acta Cryst. A39, 876-881'
_refine_ls_abs_structure_Flack 0.00(7)
_refine_ls_extinction_method none
_refine_ls_goodness_of_fit_ref 1.057
_refine_ls_hydrogen_treatment mixed
_refine_ls_matrix_type full
_refine_ls_number_parameters 155
_refine_ls_number_reflns 2392
_refine_ls_number_restraints 1
_refine_ls_restrained_S_all 1.056
_refine_ls_R_factor_all 0.0339
_refine_ls_R_factor_gt 0.0299
_refine_ls_shift/su_max 0.014
_refine_ls_shift/su_mean 0.000
_refine_ls_structure_factor_coef Fsqd
_refine_ls_weighting_details 'calc w=1/[\s^2^(Fo^2^)+(0.0388P)^2^+0.8275P] where P=(Fo^2^+2Fc^2^)/3'
_refine_ls_weighting_scheme calc
_refine_ls_wR_factor_gt 0.0695
_refine_ls_wR_factor_ref 0.0717
_reflns_number_gt 2227
_reflns_number_total 2392
_reflns_threshold_expression >2\s(I)
_cod_data_source_file c2ay25384d.txt
_cod_data_source_block be47jea1n
_cod_database_code 1514932

loop_
_symmetry_equiv_pos_as_xyz
'x, y, z'
'-x, -y, z'
'-x+1/2, y+1/2, z'
'x+1/2, -y+1/2, z'
'x, y+1/2, z+1/2'
'-x, -y+1/2, z+1/2'
'-x+1/2, y+1, z+1/2'
'x+1/2, -y+1, z+1/2'

loop_
_atom_site_label
_atom_site_type_symbol
_atom_site_fract_x
_atom_site_fract_y
_atom_site_fract_z
_atom_site_U_iso_or_equiv
_atom_site_adp_type
_atom_site_occupancy
_atom_site_symmetry_multiplicity
_atom_site_calc_flag
_atom_site_refinement_flags
C1 C 0.95964(16) 0.83014(8) 0.97874(16) 0.0180(4) Uani 1 1 d .
C2 C 0.98177(18) 0.77330(9) 0.91739(18) 0.0218(4) Uani 1 1 d .
H2 H 1.0545 0.7495 0.9369 0.026 Uiso 1 1 calc R
C3 C 0.89801(19) 0.75016(9) 0.8264(2) 0.0262(4) Uani 1 1 d .
H3 H 0.9156 0.7113 0.7836 0.031 Uiso 1 1 calc R
C4 C 0.79145(17) 0.78282(9) 0.79855(19) 0.0238(4) Uani 1 1 d .
H4 H 0.7368 0.7671 0.7351 0.029 Uiso 1 1 calc R
C5 C 0.76176(17) 0.83995(9) 0.86359(18) 0.0197(4) Uani 1 1 d .
C6 C 0.65008(17) 0.87346(9) 0.84037(18) 0.0220(4) Uani 1 1 d .
H6 H 0.5940 0.8582 0.7778 0.026 Uiso 1 1 calc R
C7 C 0.62168(18) 0.92727(8) 0.90644(19) 0.0232(4) Uani 1 1 d .
H7 H 0.5457 0.9489 0.8903 0.028 Uiso 1 1 calc R
C8 C 0.70447(17) 0.95119(10) 0.99884(19) 0.0221(4) Uani 1 1 d .
H8 H 0.6834 0.9885 1.0451 0.027 Uiso 1 1 calc R
C9 C 0.81500(19) 0.92084(9) 1.0222(2) 0.0200(4) Uani 1 1 d .
H9 H 0.8711 0.9380 1.0828 0.024 Uiso 1 1 calc R
C10 C 0.84625(16) 0.86390(8) 0.95646(17) 0.0168(4) Uani 1 1 d .
C11 C 1.16051(16) 0.85138(9) 1.04536(17) 0.0190(4) Uani 1 1 d .
H11 H 1.1869 0.8280 0.9731 0.023 Uiso 1 1 calc R
C12 C 1.25344(18) 0.87896(8) 1.12763(17) 0.0188(4) Uani 1 1 d .
C13 C 1.38038(17) 0.87373(9) 1.11697(19) 0.0220(4) Uani 1 1 d .
H13 H 1.4208 0.8488 1.0541 0.026 Uiso 1 1 calc R
C14 C 1.44395(17) 0.90947(9) 1.20953(19) 0.0239(4) Uani 1 1 d .
H14 H 1.5320 0.9110 1.2163 0.029 Uiso 1 1 calc R
C15 C 1.36590(18) 0.94141(10) 1.28795(18) 0.0252(5) Uani 1 1 d .
H15 H 1.3931 0.9680 1.3554 0.030 Uiso 1 1 calc R
N1 N 1.04382(14) 0.85737(7) 1.06643(14) 0.0183(3) Uani 1 1 d .
S1 S 1.21213(4) 0.92842(2) 1.25150(5) 0.02205(12) Uani 1 1 d .

loop_
_atom_site_aniso_label
_atom_site_aniso_U_11
_atom_site_aniso_U_22
_atom_site_aniso_U_33
_atom_site_aniso_U_23
_atom_site_aniso_U_13
_atom_site_aniso_U_12
C1 0.0169(9) 0.0214(9) 0.0158(9) 0.0008(7) 0.0013(7) -0.0030(7)
C2 0.0195(9) 0.0205(9) 0.0254(10) -0.0021(8) 0.0015(8) 0.0006(7)
C3 0.0265(10) 0.0238(10) 0.0282(11) -0.0081(8) 0.0035(8) -0.0025(8)
C4 0.0224(10) 0.0268(10) 0.0222(10) -0.0037(8) -0.0016(8) -0.0065(8)
C5 0.0194(9) 0.0223(9) 0.0174(9) 0.0017(7) 0.0022(7) -0.0052(7)
C6 0.0209(9) 0.0244(10) 0.0207(10) 0.0038(7) -0.0037(7) -0.0064(8)
C7 0.0191(10) 0.0226(10) 0.0279(11) 0.0060(8) -0.0015(8) 0.0004(7)
C8 0.0237(10) 0.0190(9) 0.0236(10) -0.0020(8) 0.0000(8) 0.0017(8)
C9 0.0211(10) 0.0216(10) 0.0173(9) -0.0001(7) -0.0002(8) -0.0031(8)
C10 0.0179(9) 0.0184(9) 0.0141(9) 0.0013(7) 0.0021(7) -0.0035(7)
C11 0.0202(9) 0.0207(9) 0.0161(9) 0.0007(7) 0.0003(8) 0.0001(7)
C12 0.0208(8) 0.0190(9) 0.0166(9) 0.0032(7) -0.0001(7) 0.0010(7)
C13 0.0211(9) 0.0226(9) 0.0224(10) 0.0019(7) -0.0009(8) -0.0005(7)
C14 0.0160(9) 0.0294(10) 0.0262(10) 0.0046(8) -0.0018(8) 0.0008(8)
C15 0.0238(10) 0.0300(10) 0.0219(11) 0.0037(8) -0.0041(8) -0.0096(8)
N1 0.0201(8) 0.0186(7) 0.0163(8) 0.0023(6) -0.0017(6) -0.0004(6)
S1 0.0202(2) 0.0269(2) 0.0191(2) -0.0016(2) 0.0017(2) -0.00265(17)

loop_
_atom_type_symbol
_atom_type_description
_atom_type_scat_dispersion_real
_atom_type_scat_dispersion_imag
_atom_type_scat_source
C C 0.0033 0.0016 'International Tables Vol C Tables 4.2.6.8 and 6.1.1.4'
H H 0.0000 0.0000 'International Tables Vol C Tables 4.2.6.8 and 6.1.1.4'
N N 0.0061 0.0033 'International Tables Vol C Tables 4.2.6.8 and 6.1.1.4'
S S 0.1246 0.1234 'International Tables Vol C Tables 4.2.6.8 and 6.1.1.4'

loop_
_geom_angle_atom_site_label_1
_geom_angle_atom_site_label_2
_geom_angle_atom_site_label_3
_geom_angle
C2 C1 N1 123.11(16)
C2 C1 C10 119.91(16)
N1 C1 C10 116.98(15)
C1 C2 C3 120.67(17)
C1 C2 H2 119.7
C3 C2 H2 119.7
C4 C3 C2 120.81(17)
C4 C3 H3 119.6
C2 C3 H3 119.6
C3 C4 C5 120.54(18)
C3 C4 H4 119.7
C5 C4 H4 119.7
C6 C5 C4 121.86(17)
C6 C5 C10 119.02(16)
C4 C5 C10 119.11(17)
C7 C6 C5 120.94(18)
C7 C6 H6 119.5
C5 C6 H6 119.5
C6 C7 C8 120.43(18)
C6 C7 H7 119.8
C8 C7 H7 119.8
C9 C8 C7 120.41(18)
C9 C8 H8 119.8
C7 C8 H8 119.8
C8 C9 C10 120.47(19)
C8 C9 H9 119.8
C10 C9 H9 119.8
C9 C10 C5 118.70(16)
C9 C10 C1 122.50(17)
C5 C10 C1 118.80(16)
N1 C11 C12 122.30(17)
N1 C11 H11 118.8
C12 C11 H11 118.8
C13 C12 C11 127.31(17)
C13 C12 S1 111.43(14)
C11 C12 S1 121.16(14)
C12 C13 C14 112.53(18)
C12 C13 H13 123.7
C14 C13 H13 123.7
C15 C14 C13 112.69(17)
C15 C14 H14 123.7
C13 C14 H14 123.7
C14 C15 S1 112.38(15)
C14 C15 H15 123.8
S1 C15 H15 123.8
C11 N1 C1 118.28(15)
C15 S1 C12 90.98(10)

loop_
_geom_bond_atom_site_label_1
_geom_bond_atom_site_label_2
_geom_bond_distance
C1 C2 1.377(3)
C1 N1 1.415(2)
C1 C10 1.429(2)
C2 C3 1.403(3)
C2 H2 0.9500
C3 C4 1.367(3)
C3 H3 0.9500
C4 C5 1.417(3)
C4 H4 0.9500
C5 C6 1.413(3)
C5 C10 1.428(3)
C6 C7 1.361(3)
C6 H6 0.9500
C7 C8 1.413(3)
C7 H7 0.9500
C8 C9 1.371(3)
C8 H8 0.9500
C9 C10 1.421(3)
C9 H9 0.9500
C11 N1 1.281(2)
C11 C12 1.445(3)
C11 H11 0.9500
C12 C13 1.374(3)
C12 S1 1.7268(19)
C13 C14 1.408(3)
C13 H13 0.9500
C14 C15 1.356(3)
C14 H14 0.9500
C15 S1 1.7194(19)
C15 H15 0.9500

loop_
_geom_torsion_atom_site_label_1
_geom_torsion_atom_site_label_2
_geom_torsion_atom_site_label_3
_geom_torsion_atom_site_label_4
_geom_torsion
N1 C1 C2 C3 -176.66(17)
C10 C1 C2 C3 4.4(3)
C1 C2 C3 C4 -1.4(3)
C2 C3 C4 C5 -1.7(3)
C3 C4 C5 C6 -177.54(19)
C3 C4 C5 C10 1.6(3)
C4 C5 C6 C7 178.12(18)
C10 C5 C6 C7 -1.0(3)
C5 C6 C7 C8 0.8(3)
C6 C7 C8 C9 0.6(3)
C7 C8 C9 C10 -1.8(3)
C8 C9 C10 C5 1.5(3)
C8 C9 C10 C1 -179.21(17)
C6 C5 C10 C9 -0.1(3)
C4 C5 C10 C9 -179.29(16)
C6 C5 C10 C1 -179.42(16)
C4 C5 C10 C1 1.4(3)
C2 C1 C10 C9 176.34(17)
N1 C1 C10 C9 -2.7(2)
C2 C1 C10 C5 -4.4(3)
N1 C1 C10 C5 176.61(15)
N1 C11 C12 C13 177.49(18)
N1 C11 C12 S1 -6.4(3)
C11 C12 C13 C14 176.79(17)
S1 C12 C13 C14 0.3(2)
C12 C13 C14 C15 -0.4(2)
C13 C14 C15 S1 0.3(2)
C12 C11 N1 C1 178.34(15)
C2 C1 N1 C11 36.3(2)
C10 C1 N1 C11 -144.76(17)
C14 C15 S1 C12 -0.10(15)
C13 C12 S1 C15 -0.14(14)
C11 C12 S1 C15 -176.84(16)
